data_7721185
loop_
_publ_author_name
'Jacobs, Frederick J. F.'
'Fourie, Eleanor'
'Brink, Alice'

_publ_section_title
;
 Engineering the rhenium metalation of phenanthroline imino complexes for
 variable structure activity relationships.
;
_journal_name_full 'Dalton transactions (Cambridge, England : 2003)'
_journal_paper_doi 10.1039/d6dt00636a
_journal_year 2026
_chemical_formula_moiety 'C15 H8 Br N2 O3 Re'
_chemical_formula_sum 'C15 H8 Br N2 O3 Re'
_chemical_formula_weight 530.34
_space_group_crystal_system monoclinic
_space_group_IT_number 12
_space_group_name_Hall '-C 2y'
_space_group_name_H-M_alt 'C 1 2/m 1'
_atom_sites_solution_hydrogens geom
_atom_sites_solution_primary dual
_audit_creation_date 2025-10-01
_audit_creation_method
;
Olex2 1.5
(compiled 2025.07.13 svn.rb7424aed for OlexSys, GUI svn.r7314)
;
_audit_update_record
;
2026-06-02 deposited with the CCDC.	2026-06-15 downloaded from the CCDC.
;
_cell_angle_alpha 90
_cell_angle_beta 106.752(3)
_cell_angle_gamma 90
_cell_formula_units_Z 4
_cell_length_a 15.6247(12)
_cell_length_b 11.8601(9)
_cell_length_c 8.0033(6)
_cell_measurement_reflns_used 9955
_cell_measurement_temperature 101.00
_cell_measurement_theta_max 0.7457
_cell_measurement_theta_min 0.5503
_cell_volume 1420.15(19)
_computing_data_collection 'APEX5 (Bruker, 2016)'
_computing_molecular_graphics 'Olex2 1.5 (Dolomanov et al., 2009)'
_computing_publication_material 'Olex2 1.5 (Dolomanov et al., 2009)'
_computing_structure_refinement 'SHELXL 2018/3 (Sheldrick, 2015)'
_computing_structure_solution 'SHELXT 2018/2 (Sheldrick, 2018)'
_diffrn_ambient_temperature 101.00
_diffrn_measured_fraction_theta_full 1.000
_diffrn_measured_fraction_theta_max 1.000
_diffrn_measurement_device_type 'Bruker D8 Venture 4K Kappa Photon III C28 diffractometer'
_diffrn_measurement_method 'data was collected using phi and omega scans'
_diffrn_radiation_type MoK\a
_diffrn_radiation_wavelength 0.71073
_diffrn_reflns_av_R_equivalents 0.0482
_diffrn_reflns_av_unetI/netI 0.0247
_diffrn_reflns_Laue_measured_fraction_full 1.000
_diffrn_reflns_Laue_measured_fraction_max 1.000
_diffrn_reflns_limit_h_max 20
_diffrn_reflns_limit_h_min -20
_diffrn_reflns_limit_k_max 15
_diffrn_reflns_limit_k_min -14
_diffrn_reflns_limit_l_max 10
_diffrn_reflns_limit_l_min -10
_diffrn_reflns_number 16202
_diffrn_reflns_point_group_measured_fraction_full 1.000
_diffrn_reflns_point_group_measured_fraction_max 1.000
_diffrn_reflns_theta_full 25.242
_diffrn_reflns_theta_max 28.278
_diffrn_reflns_theta_min 2.191
_exptl_absorpt_coefficient_mu 11.383
_exptl_absorpt_correction_T_max 0.7457
_exptl_absorpt_correction_T_min 0.5503
_exptl_absorpt_correction_type multi-scan
_exptl_absorpt_process_details
;
SADABS-2016/2 (Bruker,2016/2) was used for absorption correction.
wR2(int) was 0.1721 before and 0.0629 after correction.
The Ratio of minimum to maximum transmission is 0.7380.
The \l/2 correction factor is Not present.
;
_exptl_crystal_colour yellow
_exptl_crystal_colour_primary yellow
_exptl_crystal_density_diffrn 2.480
_exptl_crystal_description block
_exptl_crystal_F_000 984
_exptl_crystal_size_max 0.088
_exptl_crystal_size_mid 0.065
_exptl_crystal_size_min 0.046
_refine_diff_density_max 1.529
_refine_diff_density_min -1.347
_refine_diff_density_rms 0.159
_refine_ls_extinction_method none
_refine_ls_goodness_of_fit_ref 1.118
_refine_ls_hydrogen_treatment constr
_refine_ls_matrix_type full
_refine_ls_number_parameters 100
_refine_ls_number_reflns 1850
_refine_ls_number_restraints 0
_refine_ls_restrained_S_all 1.118
_refine_ls_R_factor_all 0.0215
_refine_ls_R_factor_gt 0.0205
_refine_ls_shift/su_max 0.001
_refine_ls_shift/su_mean 0.000
_refine_ls_structure_factor_coef Fsqd
_refine_ls_weighting_details 'w=1/[\s^2^(Fo^2^)+(0.0169P)^2^+9.5108P] where P=(Fo^2^+2Fc^2^)/3'
_refine_ls_weighting_scheme calc
_refine_ls_wR_factor_gt 0.0500
_refine_ls_wR_factor_ref 0.0508
_reflns_Friedel_coverage 0.000
_reflns_number_gt 1796
_reflns_number_total 1850
_reflns_threshold_expression 'I > 2\s(I)'
_cod_data_source_file d6dt00636a2.cif
_cod_data_source_block mo_v1_22ffj4_0m_a
_cod_database_code 7721185
_shelx_shelxl_version_number 2018/3
_shelx_space_group_comment
;
The symmetry employed for this shelxl refinement is uniquely defined
by the following loop, which should always be used as a source of
symmetry information in preference to the above space-group names.
They are only intended as comments.
;
_shelx_estimated_absorpt_t_max 0.623
_shelx_estimated_absorpt_t_min 0.434
_olex2_refinement_description
;
1. Fixed Uiso
 At 1.2 times of:
  All C(H) groups
2. Uiso/Uaniso restraints and constraints
Uanis(C1) = Uanis(C2)
3.a Aromatic/amide H refined with riding coordinates:
 C6(H6), C5(H5), C8(H8), C4(H4)
;
_olex2_submission_special_instructions 'No special instructions were received'

loop_
_space_group_symop_operation_xyz
'x, y, z'
'-x, y, -z'
'x+1/2, y+1/2, z'
'-x+1/2, y+1/2, -z'
'-x, -y, -z'
'x, -y, z'
'-x+1/2, -y+1/2, -z'
'x+1/2, -y+1/2, z'

loop_
_atom_site_label
_atom_site_type_symbol
_atom_site_fract_x
_atom_site_fract_y
_atom_site_fract_z
_atom_site_U_iso_or_equiv
_atom_site_adp_type
_atom_site_occupancy
_atom_site_site_symmetry_order
_atom_site_calc_flag
_atom_site_refinement_flags_posn
_atom_site_refinement_flags_adp
_atom_site_refinement_flags_occupancy
_atom_site_disorder_assembly
_atom_site_disorder_group
Re1 Re 0.18207(2) 0.500000 0.12296(2) 0.01363(7) Uani 1 2 d S T P . .
Br1 Br 0.29850(3) 0.500000 -0.05481(6) 0.02131(11) Uani 1 2 d S T P . .
O2 O 0.0518(3) 0.500000 0.3371(5) 0.0263(8) Uani 1 2 d S T P . .
O1 O 0.07067(18) 0.3118(2) -0.1003(3) 0.0251(6) Uani 1 1 d . . . . .
N1 N 0.27497(18) 0.6126(2) 0.2997(3) 0.0144(5) Uani 1 1 d . . . . .
C2 C 0.0987(3) 0.500000 0.2693(6) 0.0153(5) Uani 1 2 d S T P . .
C1 C 0.1113(2) 0.3839(3) -0.0206(4) 0.0153(5) Uani 1 1 d . . . . .
C9 C 0.3368(2) 0.5602(3) 0.4329(4) 0.0142(6) Uani 1 1 d . . . . .
C6 C 0.4012(2) 0.7375(3) 0.5490(4) 0.0188(6) Uani 1 1 d . . . . .
H6 H 0.443245 0.780986 0.633997 0.023 Uiso 1 1 calc R U . . .
C5 C 0.3402(2) 0.7896(3) 0.4128(4) 0.0184(6) Uani 1 1 d . . . . .
H5 H 0.340319 0.869289 0.401499 0.022 Uiso 1 1 calc R U . . .
C7 C 0.4009(2) 0.6194(3) 0.5619(4) 0.0158(6) Uani 1 1 d . . . . .
C8 C 0.4648(2) 0.5572(3) 0.6968(4) 0.0189(7) Uani 1 1 d . . . . .
H8 H 0.507295 0.596858 0.786513 0.023 Uiso 1 1 calc R U . . .
C4 C 0.2776(2) 0.7244(3) 0.2905(4) 0.0171(6) Uani 1 1 d . . . . .
H4 H 0.235414 0.761526 0.197227 0.021 Uiso 1 1 calc R U . . .

loop_
_atom_site_aniso_label
_atom_site_aniso_U_11
_atom_site_aniso_U_22
_atom_site_aniso_U_33
_atom_site_aniso_U_23
_atom_site_aniso_U_13
_atom_site_aniso_U_12
Re1 0.01123(10) 0.01276(10) 0.01451(9) 0.000 -0.00009(6) 0.000
Br1 0.0203(2) 0.0219(2) 0.0224(2) 0.000 0.00720(18) 0.000
O2 0.040(2) 0.0103(16) 0.0190(17) 0.000 -0.0061(16) 0.000
O1 0.0236(13) 0.0234(14) 0.0249(13) -0.0078(10) 0.0016(11) -0.0036(10)
N1 0.0112(12) 0.0152(13) 0.0152(12) -0.0008(10) 0.0013(10) -0.0002(10)
C2 0.0096(11) 0.0118(12) 0.0208(12) 0.000 -0.0018(9) 0.000
C1 0.0096(11) 0.0118(12) 0.0208(12) 0.000 -0.0018(9) 0.000
C9 0.0113(14) 0.0156(16) 0.0152(13) 0.0007(11) 0.0028(11) 0.0002(11)
C6 0.0157(15) 0.0205(17) 0.0185(14) -0.0048(13) 0.0024(12) -0.0040(13)
C5 0.0199(16) 0.0146(16) 0.0212(15) -0.0021(12) 0.0064(13) -0.0024(13)
C7 0.0128(14) 0.0180(16) 0.0156(14) -0.0021(12) 0.0027(11) 0.0002(12)
C8 0.0142(15) 0.0231(18) 0.0168(14) -0.0051(13) 0.0002(12) -0.0004(13)
C4 0.0164(15) 0.0164(15) 0.0173(14) 0.0004(12) 0.0031(12) 0.0002(12)

loop_
_atom_type_symbol
_atom_type_description
_atom_type_scat_dispersion_real
_atom_type_scat_dispersion_imag
_atom_type_scat_source
C C 0.0033 0.0016 'International Tables Vol C Tables 4.2.6.8 and 6.1.1.4'
H H 0.0000 0.0000 'International Tables Vol C Tables 4.2.6.8 and 6.1.1.4'
Br Br -0.2901 2.4595 'International Tables Vol C Tables 4.2.6.8 and 6.1.1.4'
N N 0.0061 0.0033 'International Tables Vol C Tables 4.2.6.8 and 6.1.1.4'
O O 0.0106 0.0060 'International Tables Vol C Tables 4.2.6.8 and 6.1.1.4'
Re Re -1.0185 7.2310 'International Tables Vol C Tables 4.2.6.8 and 6.1.1.4'

loop_
_geom_angle_atom_site_label_1
_geom_angle_atom_site_label_2
_geom_angle_atom_site_label_3
_geom_angle
_geom_angle_site_symmetry_1
_geom_angle_site_symmetry_3
_geom_angle_publ_flag
N1 Re1 Br1 85.13(7) 6_565 . ?
N1 Re1 Br1 85.13(7) . . ?
N1 Re1 N1 75.99(15) 6_565 . ?
C2 Re1 Br1 177.07(13) . . ?
C2 Re1 N1 92.56(12) . 6_565 ?
C2 Re1 N1 92.57(12) . . ?
C1 Re1 Br1 92.57(10) . . ?
C1 Re1 Br1 92.57(10) 6_565 . ?
C1 Re1 N1 172.12(12) . . ?
C1 Re1 N1 96.32(12) . 6_565 ?
C1 Re1 N1 172.12(12) 6_565 6_565 ?
C1 Re1 N1 96.32(12) 6_565 . ?
C1 Re1 C2 89.47(13) . . ?
C1 Re1 C2 89.47(13) 6_565 . ?
C1 Re1 C1 91.30(19) . 6_565 ?
C9 N1 Re1 114.8(2) . . ?
C4 N1 Re1 127.1(2) . . ?
C4 N1 C9 118.1(3) . . ?
O2 C2 Re1 175.9(4) . . ?
O1 C1 Re1 177.1(3) . . ?
N1 C9 C9 117.10(18) . 6_565 ?
N1 C9 C7 122.8(3) . . ?
C7 C9 C9 120.06(19) . 6_565 ?
C5 C6 H6 120.3 . . ?
C5 C6 C7 119.4(3) . . ?
C7 C6 H6 120.3 . . ?
C6 C5 H5 120.2 . . ?
C6 C5 C4 119.5(3) . . ?
C4 C5 H5 120.2 . . ?
C9 C7 C6 117.5(3) . . ?
C9 C7 C8 119.2(3) . . ?
C6 C7 C8 123.2(3) . . ?
C7 C8 H8 119.6 . . ?
C8 C8 C7 120.72(19) 6_565 . ?
C8 C8 H8 119.6 6_565 . ?
N1 C4 C5 122.6(3) . . ?
N1 C4 H4 118.7 . . ?
C5 C4 H4 118.7 . . ?

loop_
_geom_bond_atom_site_label_1
_geom_bond_atom_site_label_2
_geom_bond_distance
_geom_bond_site_symmetry_2
_geom_bond_publ_flag
Re1 Br1 2.6126(5) . ?
Re1 N1 2.170(3) . ?
Re1 N1 2.170(3) 6_565 ?
Re1 C2 1.987(5) . ?
Re1 C1 1.925(3) . ?
Re1 C1 1.925(3) 6_565 ?
O2 C2 1.031(6) . ?
O1 C1 1.144(4) . ?
N1 C9 1.365(4) . ?
N1 C4 1.329(4) . ?
C9 C9 1.428(6) 6_565 ?
C9 C7 1.402(4) . ?
C6 H6 0.9500 . ?
C6 C5 1.371(5) . ?
C6 C7 1.405(5) . ?
C5 H5 0.9500 . ?
C5 C4 1.400(5) . ?
C7 C8 1.444(5) . ?
C8 C8 1.358(7) 6_565 ?
C8 H8 0.9500 . ?
C4 H4 0.9500 . ?

loop_
_geom_torsion_atom_site_label_1
_geom_torsion_atom_site_label_2
_geom_torsion_atom_site_label_3
_geom_torsion_atom_site_label_4
_geom_torsion
_geom_torsion_site_symmetry_1
_geom_torsion_site_symmetry_2
_geom_torsion_site_symmetry_3
_geom_torsion_site_symmetry_4
_geom_torsion_publ_flag
Re1 N1 C9 C9 4.1(2) . . . 6_565 ?
Re1 N1 C9 C7 -178.5(2) . . . . ?
Re1 N1 C4 C5 179.4(2) . . . . ?
N1 C9 C7 C6 -1.2(5) . . . . ?
N1 C9 C7 C8 -179.1(3) . . . . ?
C9 N1 C4 C5 -1.0(5) . . . . ?
C9 C9 C7 C6 176.1(2) 6_565 . . . ?
C9 C9 C7 C8 -1.7(4) 6_565 . . . ?
C9 C7 C8 C8 1.8(4) . . . 6_565 ?
C6 C5 C4 N1 -0.5(5) . . . . ?
C6 C7 C8 C8 -175.9(2) . . . 6_565 ?
C5 C6 C7 C9 -0.3(5) . . . . ?
C5 C6 C7 C8 177.5(3) . . . . ?
C7 C6 C5 C4 1.1(5) . . . . ?
C4 N1 C9 C9 -175.5(2) . . . 6_565 ?
C4 N1 C9 C7 1.8(5) . . . . ?
